data_7047937
loop_
_publ_author_name
'Borisova, Nataliya E.'
'Sumyanova, Tsagana B.'
'Kharcheva, Anastasia V.'
'Matveev, Petr I.'
'Ivanov, Alexey V.'
'Razumova, Elizaveta A.'
'Patsaeva, Svetlana V.'

_publ_section_title
;
 The lanthanide complexes of 2,2'-bipyridyl-6,6'-dicarboxylic
 dimethylanilides: the influence of a secondary coordination sphere on the
 stability, structure, luminescence and f-element extraction.
;
_journal_issue 46
_journal_name_full 'Dalton transactions (Cambridge, England : 2003)'
_journal_page_first 16755
_journal_page_last 16765
_journal_paper_doi 10.1039/c8dt03734e
_journal_volume 47
_journal_year 2018
_chemical_formula_moiety 'C32 H34 Gd N7 O11, 2(C2 H3 N)'
_chemical_formula_sum 'C36 H40 Gd N9 O11'
_chemical_formula_weight 932.02
_space_group_crystal_system triclinic
_space_group_IT_number 2
_space_group_name_Hall '-P 1'
_space_group_name_H-M_alt 'P -1'
_symmetry_space_group_name_Hall '-P 1'
_symmetry_space_group_name_H-M 'P -1'
_atom_sites_solution_hydrogens geom
_audit_creation_method SHELXL-2014/6
_audit_update_record
;
2018-01-08 deposited with the CCDC.
2018-11-01 downloaded from the CCDC.
;
_cell_angle_alpha 71.4040(10)
_cell_angle_beta 86.0310(10)
_cell_angle_gamma 77.4430(10)
_cell_formula_units_Z 2
_cell_length_a 9.4044(3)
_cell_length_b 13.4377(5)
_cell_length_c 16.6972(6)
_cell_measurement_reflns_used 999
_cell_measurement_temperature 120(2)
_cell_measurement_theta_max 25
_cell_measurement_theta_min 3
_cell_volume 1952.08(12)
_computing_cell_refinement 'Bruker SAINT'
_computing_data_collection 'Bruker APEX II'
_computing_data_reduction 'Bruker SAINT'
_computing_molecular_graphics 'Bruker SHELXTL'
_computing_publication_material 'Bruker SHELXTL'
_computing_structure_refinement 'SHELXL-97 (Sheldrick, 1997)'
_computing_structure_solution 'SHELXS-97 (Sheldrick, 1997)'
_diffrn_ambient_temperature 120(2)
_diffrn_measured_fraction_theta_full 0.999
_diffrn_measured_fraction_theta_max 0.999
_diffrn_measurement_device_type 'Bruker APEX II CCD area detector''
_diffrn_measurement_method 'omega scans'
_diffrn_radiation_type MoK\a
_diffrn_radiation_wavelength 0.71073
_diffrn_reflns_av_R_equivalents 0.0190
_diffrn_reflns_av_unetI/netI 0.0271
_diffrn_reflns_Laue_measured_fraction_full 0.999
_diffrn_reflns_Laue_measured_fraction_max 0.999
_diffrn_reflns_limit_h_max 13
_diffrn_reflns_limit_h_min -13
_diffrn_reflns_limit_k_max 18
_diffrn_reflns_limit_k_min -18
_diffrn_reflns_limit_l_max 23
_diffrn_reflns_limit_l_min -23
_diffrn_reflns_number 25328
_diffrn_reflns_point_group_measured_fraction_full 0.999
_diffrn_reflns_point_group_measured_fraction_max 0.999
_diffrn_reflns_theta_full 25.242
_diffrn_reflns_theta_max 30.000
_diffrn_reflns_theta_min 1.634
_exptl_absorpt_coefficient_mu 1.770
_exptl_absorpt_correction_T_max 0.858
_exptl_absorpt_correction_T_min 0.692
_exptl_absorpt_correction_type multi-scan
_exptl_absorpt_process_details SADABS
_exptl_crystal_colour colorless
_exptl_crystal_density_diffrn 1.586
_exptl_crystal_description prism
_exptl_crystal_F_000 942
_exptl_crystal_size_max 0.211
_exptl_crystal_size_mid 0.143
_exptl_crystal_size_min 0.096
_refine_diff_density_max 0.678
_refine_diff_density_min -0.409
_refine_diff_density_rms 0.074
_refine_ls_extinction_method none
_refine_ls_goodness_of_fit_ref 1.015
_refine_ls_hydrogen_treatment constr
_refine_ls_matrix_type full
_refine_ls_number_parameters 522
_refine_ls_number_reflns 11368
_refine_ls_number_restraints 0
_refine_ls_restrained_S_all 1.015
_refine_ls_R_factor_all 0.0234
_refine_ls_R_factor_gt 0.0204
_refine_ls_shift/su_max 0.021
_refine_ls_shift/su_mean 0.000
_refine_ls_structure_factor_coef Fsqd
_refine_ls_weighting_details 'w=1/[\s^2^(Fo^2^)+(0.0254P)^2^+0.6001P] where P=(Fo^2^+2Fc^2^)/3'
_refine_ls_weighting_scheme calc
_refine_ls_wR_factor_gt 0.0480
_refine_ls_wR_factor_ref 0.0492
_reflns_Friedel_coverage 0.000
_reflns_number_gt 10545
_reflns_number_total 11368
_reflns_threshold_expression I>2\s(I)
_cod_data_source_file c8dt03734e2.cif
_cod_data_source_block a
_cod_depositor_comments 'Adding full bibliography for 7047937--7047941.cif.'
_cod_database_code 7047937
_shelx_space_group_comment
;
The symmetry employed for this shelxl refinement is uniquely defined
by the following loop, which should always be used as a source of
symmetry information in preference to the above space-group names.
They are only intended as comments.
;
_shelx_estimated_absorpt_t_min 0.706
_shelx_estimated_absorpt_t_max 0.848
_shelxl_version_number 2014/6

loop_
_space_group_symop_operation_xyz
'x, y, z'
'-x, -y, -z'

loop_
_atom_site_label
_atom_site_type_symbol
_atom_site_fract_x
_atom_site_fract_y
_atom_site_fract_z
_atom_site_U_iso_or_equiv
_atom_site_adp_type
_atom_site_occupancy
_atom_site_site_symmetry_order
_atom_site_calc_flag
_atom_site_refinement_flags_posn
_atom_site_refinement_flags_adp
Gd01 Gd 0.28514(2) 0.42876(2) 0.29048(2) 0.01157(2) Uani 1 1 d . .
O1 O 0.41799(13) 0.53751(9) 0.18957(7) 0.0176(2) Uani 1 1 d . .
O2 O 0.08248(12) 0.35032(9) 0.36837(7) 0.0150(2) Uani 1 1 d . .
N1 N 0.48330(15) 0.69307(11) 0.11791(8) 0.0165(3) Uani 1 1 d . .
N2 N 0.37721(14) 0.57604(10) 0.33264(8) 0.0128(2) Uani 1 1 d . .
N3 N 0.23480(13) 0.43986(10) 0.44165(8) 0.0122(2) Uani 1 1 d . .
N4 N 0.06201(14) 0.21536(10) 0.48914(8) 0.0147(2) Uani 1 1 d . .
C1 C 0.45018(16) 0.62291(12) 0.18967(9) 0.0147(3) Uani 1 1 d . .
C2 C 0.5015(2) 0.65955(14) 0.04063(10) 0.0234(3) Uani 1 1 d . .
H2A H 0.5469 0.5822 0.0565 0.028 Uiso 1 1 calc R U
H2B H 0.5689 0.6994 0.0017 0.028 Uiso 1 1 calc R U
C3 C 0.3609(2) 0.6784(2) -0.00530(13) 0.0395(5) Uani 1 1 d . .
H3A H 0.3809 0.6552 -0.0557 0.059 Uiso 1 1 calc R U
H3B H 0.3157 0.7550 -0.0222 0.059 Uiso 1 1 calc R U
H3C H 0.2945 0.6373 0.0321 0.059 Uiso 1 1 calc R U
C4 C 0.49813(17) 0.80019(12) 0.11055(9) 0.0160(3) Uani 1 1 d . .
C5 C 0.63798(18) 0.82243(13) 0.09651(10) 0.0180(3) Uani 1 1 d . .
H5A H 0.7176 0.7689 0.0891 0.022 Uiso 1 1 calc R U
C6 C 0.66100(19) 0.92240(13) 0.09332(10) 0.0193(3) Uani 1 1 d . .
C6A C 0.8124(2) 0.94600(15) 0.07923(12) 0.0251(4) Uani 1 1 d . .
H6AA H 0.8483 0.9409 0.0239 0.038 Uiso 1 1 calc R U
H6AB H 0.8778 0.8938 0.1235 0.038 Uiso 1 1 calc R U
H6AC H 0.8093 1.0186 0.0812 0.038 Uiso 1 1 calc R U
C7 C 0.54079(19) 0.99828(13) 0.10414(10) 0.0214(3) Uani 1 1 d . .
H7A H 0.5541 1.0668 0.1030 0.026 Uiso 1 1 calc R U
C8 C 0.4017(2) 0.97611(14) 0.11651(11) 0.0223(3) Uani 1 1 d . .
H8A H 0.3220 1.0301 0.1232 0.027 Uiso 1 1 calc R U
C9 C 0.37624(18) 0.87609(13) 0.11937(10) 0.0180(3) Uani 1 1 d . .
C9A C 0.22501(19) 0.85389(15) 0.13141(12) 0.0246(3) Uani 1 1 d . .
H9AA H 0.1549 0.9197 0.1311 0.037 Uiso 1 1 calc R U
H9AB H 0.2195 0.7981 0.1856 0.037 Uiso 1 1 calc R U
H9AC H 0.2020 0.8294 0.0854 0.037 Uiso 1 1 calc R U
C10 C 0.45001(16) 0.64167(12) 0.27463(9) 0.0140(3) Uani 1 1 d . .
C11 C 0.52005(17) 0.71190(12) 0.29478(10) 0.0166(3) Uani 1 1 d . .
H11A H 0.5745 0.7553 0.2534 0.020 Uiso 1 1 calc R U
C12 C 0.50830(17) 0.71690(12) 0.37697(10) 0.0168(3) Uani 1 1 d . .
H12A H 0.5548 0.7641 0.3925 0.020 Uiso 1 1 calc R U
C13 C 0.42861(17) 0.65275(12) 0.43588(10) 0.0155(3) Uani 1 1 d . .
H13A H 0.4173 0.6566 0.4919 0.019 Uiso 1 1 calc R U
C14 C 0.36515(16) 0.58227(11) 0.41143(9) 0.0127(3) Uani 1 1 d . .
C15 C 0.09931(16) 0.30895(12) 0.44646(10) 0.0137(3) Uani 1 1 d . .
C16 C -0.00485(18) 0.16228(13) 0.44032(10) 0.0193(3) Uani 1 1 d . .
H16A H -0.0742 0.2174 0.3987 0.023 Uiso 1 1 calc R U
H16B H -0.0605 0.1121 0.4794 0.023 Uiso 1 1 calc R U
C17 C 0.1070(2) 0.10120(15) 0.39422(12) 0.0264(4) Uani 1 1 d . .
H17A H 0.0577 0.0675 0.3633 0.040 Uiso 1 1 calc R U
H17B H 0.1751 0.0457 0.4351 0.040 Uiso 1 1 calc R U
H17C H 0.1608 0.1508 0.3543 0.040 Uiso 1 1 calc R U
C18 C 0.12520(17) 0.14641(12) 0.56990(10) 0.0150(3) Uani 1 1 d . .
C19 C 0.27524(17) 0.10672(12) 0.57357(10) 0.0167(3) Uani 1 1 d . .
H19A H 0.3331 0.1286 0.5247 0.020 Uiso 1 1 calc R U
C20 C 0.34139(18) 0.03524(13) 0.64815(11) 0.0193(3) Uani 1 1 d . .
C20A C 0.50400(19) -0.00620(15) 0.65232(13) 0.0267(4) Uani 1 1 d . .
H20A H 0.5490 0.0331 0.6006 0.040 Uiso 1 1 calc R U
H20B H 0.5254 -0.0828 0.6578 0.040 Uiso 1 1 calc R U
H20C H 0.5433 0.0041 0.7013 0.040 Uiso 1 1 calc R U
C21 C 0.2522(2) 0.00228(14) 0.71746(11) 0.0225(3) Uani 1 1 d . .
H21A H 0.2944 -0.0479 0.7685 0.027 Uiso 1 1 calc R U
C22 C 0.1023(2) 0.04148(14) 0.71330(11) 0.0224(3) Uani 1 1 d . .
H22A H 0.0442 0.0175 0.7616 0.027 Uiso 1 1 calc R U
C23 C 0.03545(18) 0.11549(12) 0.63955(10) 0.0175(3) Uani 1 1 d . .
C23A C -0.12597(18) 0.16123(14) 0.63831(11) 0.0235(3) Uani 1 1 d . .
H23A H -0.1649 0.1750 0.5820 0.035 Uiso 1 1 calc R U
H23B H -0.1432 0.2285 0.6520 0.035 Uiso 1 1 calc R U
H23C H -0.1747 0.1098 0.6801 0.035 Uiso 1 1 calc R U
C24 C 0.15489(16) 0.37260(12) 0.49254(9) 0.0128(3) Uani 1 1 d . .
C25 C 0.11435(17) 0.37371(12) 0.57409(10) 0.0156(3) Uani 1 1 d . .
H25A H 0.0585 0.3250 0.6085 0.019 Uiso 1 1 calc R U
C26 C 0.15797(17) 0.44806(12) 0.60366(10) 0.0163(3) Uani 1 1 d . .
H26A H 0.1315 0.4513 0.6589 0.020 Uiso 1 1 calc R U
C27 C 0.24034(17) 0.51754(12) 0.55211(10) 0.0156(3) Uani 1 1 d . .
H27A H 0.2709 0.5688 0.5714 0.019 Uiso 1 1 calc R U
C28 C 0.27763(16) 0.51076(12) 0.47108(9) 0.0130(3) Uani 1 1 d . .
N1N N 0.34830(17) 0.27617(11) 0.19475(9) 0.0218(3) Uani 1 1 d . .
N2N N 0.06574(16) 0.60183(12) 0.18969(10) 0.0227(3) Uani 1 1 d . .
N3N N 0.51264(15) 0.26369(11) 0.39697(8) 0.0172(3) Uani 1 1 d . .
O1N O 0.44407(14) 0.32393(10) 0.20689(8) 0.0248(3) Uani 1 1 d . .
O2N O 0.22480(14) 0.29686(10) 0.22830(8) 0.0239(3) Uani 1 1 d . .
O3N O 0.37411(18) 0.21411(11) 0.15293(9) 0.0339(3) Uani 1 1 d . .
O4N O 0.12033(14) 0.51982(10) 0.16693(8) 0.0251(3) Uani 1 1 d . .
O5N O 0.10145(13) 0.59674(9) 0.26381(7) 0.0208(2) Uani 1 1 d . .
O6N O -0.01327(17) 0.68047(11) 0.14418(10) 0.0383(4) Uani 1 1 d . .
O7N O 0.53189(13) 0.35917(9) 0.36077(7) 0.0188(2) Uani 1 1 d . .
O8N O 0.38738(12) 0.24723(9) 0.38808(7) 0.0178(2) Uani 1 1 d . .
O9N O 0.60832(14) 0.19309(10) 0.43855(9) 0.0286(3) Uani 1 1 d . .
N1S N -0.0173(3) 0.84679(18) -0.09776(14) 0.0510(5) Uani 1 1 d . .
N2S N 0.7717(2) 0.5090(2) 0.21514(15) 0.0540(6) Uani 1 1 d . .
C1S C -0.0351(2) 0.76055(19) -0.07195(14) 0.0373(5) Uani 1 1 d . .
C2S C -0.0554(3) 0.64994(19) -0.03969(15) 0.0423(5) Uani 1 1 d . .
H2SA H 0.0255 0.6056 -0.0020 0.063 Uiso 1 1 calc R U
H2SB H -0.0582 0.6222 -0.0871 0.063 Uiso 1 1 calc R U
H2SC H -0.1473 0.6479 -0.0083 0.063 Uiso 1 1 calc R U
C3S C 0.7896(2) 0.4203(2) 0.22142(14) 0.0398(5) Uani 1 1 d . .
C4S C 0.8122(3) 0.3063(2) 0.23003(15) 0.0481(6) Uani 1 1 d . .
H4SA H 0.7603 0.2702 0.2801 0.072 Uiso 1 1 calc R U
H4SB H 0.9166 0.2743 0.2361 0.072 Uiso 1 1 calc R U
H4SC H 0.7750 0.2980 0.1797 0.072 Uiso 1 1 calc R U

loop_
_atom_site_aniso_label
_atom_site_aniso_U_11
_atom_site_aniso_U_22
_atom_site_aniso_U_33
_atom_site_aniso_U_23
_atom_site_aniso_U_13
_atom_site_aniso_U_12
Gd01 0.01430(4) 0.01144(4) 0.01015(4) -0.00405(2) 0.00077(2) -0.00431(2)
O1 0.0246(6) 0.0174(5) 0.0142(5) -0.0061(4) 0.0034(4) -0.0107(4)
O2 0.0159(5) 0.0154(5) 0.0135(5) -0.0034(4) -0.0005(4) -0.0040(4)
N1 0.0212(7) 0.0170(6) 0.0123(6) -0.0042(5) 0.0024(5) -0.0076(5)
N2 0.0147(6) 0.0111(5) 0.0125(6) -0.0035(5) -0.0002(4) -0.0026(5)
N3 0.0125(6) 0.0110(5) 0.0127(6) -0.0034(5) -0.0003(4) -0.0017(4)
N4 0.0162(6) 0.0136(6) 0.0148(6) -0.0035(5) -0.0014(5) -0.0051(5)
C1 0.0159(7) 0.0147(7) 0.0138(7) -0.0034(5) 0.0009(5) -0.0054(5)
C2 0.0359(10) 0.0243(8) 0.0135(7) -0.0070(6) 0.0071(6) -0.0143(7)
C3 0.0439(12) 0.0586(14) 0.0242(10) -0.0171(10) -0.0020(8) -0.0206(11)
C4 0.0214(7) 0.0149(7) 0.0115(7) -0.0019(5) -0.0002(5) -0.0065(6)
C5 0.0197(7) 0.0191(7) 0.0141(7) -0.0030(6) 0.0019(6) -0.0055(6)
C6 0.0254(8) 0.0206(8) 0.0127(7) -0.0031(6) 0.0000(6) -0.0096(6)
C6A 0.0254(9) 0.0263(9) 0.0259(9) -0.0076(7) 0.0012(7) -0.0116(7)
C7 0.0297(9) 0.0171(7) 0.0173(8) -0.0034(6) -0.0025(6) -0.0069(7)
C8 0.0258(8) 0.0213(8) 0.0180(8) -0.0070(6) -0.0021(6) 0.0006(7)
C9 0.0200(7) 0.0196(7) 0.0127(7) -0.0024(6) -0.0009(6) -0.0040(6)
C9A 0.0200(8) 0.0290(9) 0.0238(9) -0.0068(7) 0.0018(6) -0.0057(7)
C10 0.0148(7) 0.0130(6) 0.0135(7) -0.0029(5) 0.0003(5) -0.0031(5)
C11 0.0189(7) 0.0144(7) 0.0160(7) -0.0023(6) -0.0007(6) -0.0057(6)
C12 0.0191(7) 0.0138(7) 0.0188(7) -0.0051(6) -0.0037(6) -0.0050(6)
C13 0.0172(7) 0.0153(7) 0.0151(7) -0.0057(6) -0.0020(5) -0.0034(6)
C14 0.0132(6) 0.0106(6) 0.0145(7) -0.0042(5) -0.0005(5) -0.0022(5)
C15 0.0107(6) 0.0137(7) 0.0167(7) -0.0052(6) 0.0016(5) -0.0020(5)
C16 0.0212(8) 0.0200(8) 0.0190(8) -0.0044(6) -0.0028(6) -0.0108(6)
C17 0.0347(10) 0.0224(8) 0.0290(9) -0.0131(7) 0.0033(7) -0.0133(7)
C18 0.0182(7) 0.0112(6) 0.0153(7) -0.0026(5) -0.0018(5) -0.0041(5)
C19 0.0182(7) 0.0139(7) 0.0188(7) -0.0059(6) 0.0008(6) -0.0042(6)
C20 0.0213(8) 0.0144(7) 0.0223(8) -0.0067(6) -0.0056(6) -0.0007(6)
C20A 0.0221(8) 0.0223(8) 0.0337(10) -0.0088(7) -0.0079(7) 0.0024(7)
C21 0.0292(9) 0.0177(7) 0.0178(8) -0.0017(6) -0.0066(6) -0.0030(7)
C22 0.0297(9) 0.0213(8) 0.0161(7) -0.0044(6) 0.0022(6) -0.0079(7)
C23 0.0195(7) 0.0147(7) 0.0192(7) -0.0058(6) 0.0017(6) -0.0049(6)
C23A 0.0195(8) 0.0243(8) 0.0255(9) -0.0072(7) 0.0045(6) -0.0041(6)
C24 0.0124(6) 0.0118(6) 0.0135(7) -0.0035(5) 0.0004(5) -0.0021(5)
C25 0.0160(7) 0.0148(7) 0.0147(7) -0.0038(6) 0.0019(5) -0.0023(5)
C26 0.0175(7) 0.0177(7) 0.0129(7) -0.0062(6) 0.0019(5) -0.0007(6)
C27 0.0167(7) 0.0163(7) 0.0150(7) -0.0069(6) 0.0000(5) -0.0027(6)
C28 0.0127(6) 0.0113(6) 0.0143(7) -0.0038(5) -0.0015(5) -0.0007(5)
N1N 0.0371(8) 0.0162(6) 0.0130(6) -0.0055(5) 0.0026(6) -0.0067(6)
N2N 0.0194(7) 0.0210(7) 0.0251(7) -0.0014(6) -0.0043(6) -0.0060(6)
N3N 0.0194(6) 0.0175(6) 0.0155(6) -0.0079(5) -0.0006(5) -0.0010(5)
O1N 0.0317(7) 0.0237(6) 0.0239(6) -0.0123(5) 0.0086(5) -0.0114(5)
O2N 0.0274(6) 0.0261(6) 0.0237(6) -0.0136(5) 0.0011(5) -0.0082(5)
O3N 0.0569(9) 0.0250(7) 0.0270(7) -0.0181(6) 0.0085(6) -0.0107(6)
O4N 0.0266(6) 0.0274(6) 0.0219(6) -0.0093(5) -0.0054(5) -0.0026(5)
O5N 0.0200(6) 0.0211(6) 0.0200(6) -0.0056(5) -0.0006(4) -0.0023(5)
O6N 0.0380(8) 0.0264(7) 0.0410(8) 0.0013(6) -0.0200(7) 0.0013(6)
O7N 0.0211(6) 0.0174(5) 0.0192(6) -0.0062(4) 0.0001(4) -0.0061(4)
O8N 0.0178(5) 0.0167(5) 0.0195(6) -0.0061(4) 0.0013(4) -0.0048(4)
O9N 0.0258(7) 0.0225(6) 0.0336(7) -0.0072(5) -0.0107(5) 0.0042(5)
N1S 0.0601(14) 0.0436(12) 0.0517(13) -0.0197(10) 0.0090(10) -0.0114(10)
N2S 0.0356(11) 0.0708(16) 0.0613(15) -0.0293(13) -0.0032(10) -0.0087(11)
C1S 0.0383(11) 0.0409(12) 0.0346(11) -0.0174(10) 0.0017(9) -0.0043(9)
C2S 0.0526(14) 0.0399(12) 0.0362(12) -0.0116(10) -0.0057(10) -0.0120(10)
C3S 0.0226(10) 0.0656(16) 0.0328(11) -0.0226(11) -0.0025(8) -0.0008(10)
C4S 0.0452(13) 0.0622(16) 0.0344(12) -0.0229(12) -0.0073(10) 0.0080(12)

loop_
_atom_type_symbol
_atom_type_description
_atom_type_scat_dispersion_real
_atom_type_scat_dispersion_imag
_atom_type_scat_source
C C 0.0033 0.0016 'International Tables Vol C Tables 4.2.6.8 and 6.1.1.4'
H H 0.0000 0.0000 'International Tables Vol C Tables 4.2.6.8 and 6.1.1.4'
N N 0.0061 0.0033 'International Tables Vol C Tables 4.2.6.8 and 6.1.1.4'
O O 0.0106 0.0060 'International Tables Vol C Tables 4.2.6.8 and 6.1.1.4'
Gd Gd -0.1653 3.9035 'International Tables Vol C Tables 4.2.6.8 and 6.1.1.4'

loop_
_geom_angle_atom_site_label_1
_geom_angle_atom_site_label_2
_geom_angle_atom_site_label_3
_geom_angle
O1 Gd01 O5N 83.03(4)
O1 Gd01 O2 162.29(4)
O5N Gd01 O2 82.58(4)
O1 Gd01 O4N 74.50(4)
O5N Gd01 O4N 51.82(4)
O2 Gd01 O4N 88.47(4)
O1 Gd01 O8N 125.36(4)
O5N Gd01 O8N 148.36(4)
O2 Gd01 O8N 71.38(4)
O4N Gd01 O8N 141.44(4)
O1 Gd01 O1N 69.26(4)
O5N Gd01 O1N 138.07(4)
O2 Gd01 O1N 116.38(4)
O4N Gd01 O1N 89.72(4)
O8N Gd01 O1N 71.77(4)
O1 Gd01 O2N 107.61(4)
O5N Gd01 O2N 114.28(4)
O2 Gd01 O2N 69.44(4)
O4N Gd01 O2N 68.69(4)
O8N Gd01 O2N 73.45(4)
O1N Gd01 O2N 51.23(4)
O1 Gd01 O7N 81.04(4)
O5N Gd01 O7N 134.97(4)
O2 Gd01 O7N 116.54(4)
O4N Gd01 O7N 153.62(4)
O8N Gd01 O7N 51.15(4)
O1N Gd01 O7N 72.24(4)
O2N Gd01 O7N 110.66(4)
O1 Gd01 N3 123.91(4)
O5N Gd01 N3 78.64(4)
O2 Gd01 N3 62.80(4)
O4N Gd01 N3 126.19(4)
O8N Gd01 N3 73.68(4)
O1N Gd01 N3 143.02(4)
O2N Gd01 N3 128.30(4)
O7N Gd01 N3 76.09(4)
O1 Gd01 N2 62.57(4)
O5N Gd01 N2 67.63(4)
O2 Gd01 N2 120.34(4)
O4N Gd01 N2 108.21(4)
O8N Gd01 N2 110.34(4)
O1N Gd01 N2 120.37(4)
O2N Gd01 N2 170.06(4)
O7N Gd01 N2 67.62(4)
N3 Gd01 N2 61.40(4)
O1 Gd01 N2N 75.52(4)
O5N Gd01 N2N 26.07(4)
O2 Gd01 N2N 87.05(4)
O4N Gd01 N2N 25.89(4)
O8N Gd01 N2N 157.18(4)
O1N Gd01 N2N 113.47(4)
O2N Gd01 N2N 92.38(4)
O7N Gd01 N2N 151.23(4)
N3 Gd01 N2N 103.48(4)
N2 Gd01 N2N 86.68(4)
O1 Gd01 N1N 88.16(4)
O5N Gd01 N1N 129.46(4)
O2 Gd01 N1N 93.06(4)
O4N Gd01 N1N 77.84(4)
O8N Gd01 N1N 71.04(4)
O1N Gd01 N1N 25.68(4)
O2N Gd01 N1N 25.55(4)
O7N Gd01 N1N 91.82(4)
N3 Gd01 N1N 142.22(4)
N2 Gd01 N1N 145.73(4)
N2N Gd01 N1N 103.73(4)
C1 O1 Gd01 128.27(10)
C15 O2 Gd01 115.90(9)
C1 N1 C4 123.93(13)
C1 N1 C2 117.75(13)
C4 N1 C2 118.30(12)
C14 N2 C10 118.96(13)
C14 N2 Gd01 122.38(9)
C10 N2 Gd01 118.41(9)
C28 N3 C24 118.56(13)
C28 N3 Gd01 124.25(10)
C24 N3 Gd01 117.13(9)
C15 N4 C18 123.40(13)
C15 N4 C16 117.41(13)
C18 N4 C16 115.74(12)
O1 C1 N1 120.73(14)
O1 C1 C10 116.85(13)
N1 C1 C10 122.42(13)
N1 C2 C3 113.80(16)
N1 C2 H2A 108.8
C3 C2 H2A 108.8
N1 C2 H2B 108.8
C3 C2 H2B 108.8
H2A C2 H2B 107.7
C2 C3 H3A 109.5
C2 C3 H3B 109.5
H3A C3 H3B 109.5
C2 C3 H3C 109.5
H3A C3 H3C 109.5
H3B C3 H3C 109.5
C9 C4 C5 122.62(15)
C9 C4 N1 119.91(14)
C5 C4 N1 117.46(14)
C6 C5 C4 120.35(15)
C6 C5 H5A 119.8
C4 C5 H5A 119.8
C5 C6 C7 117.71(15)
C5 C6 C6A 120.36(16)
C7 C6 C6A 121.93(15)
C6 C6A H6AA 109.5
C6 C6A H6AB 109.5
H6AA C6A H6AB 109.5
C6 C6A H6AC 109.5
H6AA C6A H6AC 109.5
H6AB C6A H6AC 109.5
C8 C7 C6 121.53(16)
C8 C7 H7A 119.2
C6 C7 H7A 119.2
C7 C8 C9 121.56(16)
C7 C8 H8A 119.2
C9 C8 H8A 119.2
C4 C9 C8 116.20(15)
C4 C9 C9A 122.85(15)
C8 C9 C9A 120.95(15)
C9 C9A H9AA 109.5
C9 C9A H9AB 109.5
H9AA C9A H9AB 109.5
C9 C9A H9AC 109.5
H9AA C9A H9AC 109.5
H9AB C9A H9AC 109.5
N2 C10 C11 122.20(14)
N2 C10 C1 110.85(13)
C11 C10 C1 126.87(14)
C12 C11 C10 118.33(14)
C12 C11 H11A 120.8
C10 C11 H11A 120.8
C13 C12 C11 119.61(14)
C13 C12 H12A 120.2
C11 C12 H12A 120.2
C12 C13 C14 118.63(14)
C12 C13 H13A 120.7
C14 C13 H13A 120.7
N2 C14 C13 122.18(14)
N2 C14 C28 115.96(13)
C13 C14 C28 121.86(13)
O2 C15 N4 122.42(14)
O2 C15 C24 116.91(13)
N4 C15 C24 120.55(13)
N4 C16 C17 112.59(13)
N4 C16 H16A 109.1
C17 C16 H16A 109.1
N4 C16 H16B 109.1
C17 C16 H16B 109.1
H16A C16 H16B 107.8
C16 C17 H17A 109.5
C16 C17 H17B 109.5
H17A C17 H17B 109.5
C16 C17 H17C 109.5
H17A C17 H17C 109.5
H17B C17 H17C 109.5
C19 C18 C23 121.77(14)
C19 C18 N4 117.98(14)
C23 C18 N4 120.09(14)
C18 C19 C20 120.72(15)
C18 C19 H19A 119.6
C20 C19 H19A 119.6
C21 C20 C19 117.84(15)
C21 C20 C20A 121.55(15)
C19 C20 C20A 120.61(16)
C20 C20A H20A 109.5
C20 C20A H20B 109.5
H20A C20A H20B 109.5
C20 C20A H20C 109.5
H20A C20A H20C 109.5
H20B C20A H20C 109.5
C22 C21 C20 121.20(15)
C22 C21 H21A 119.4
C20 C21 H21A 119.4
C21 C22 C23 121.38(16)
C21 C22 H22A 119.3
C23 C22 H22A 119.3
C18 C23 C22 117.05(15)
C18 C23 C23A 122.69(15)
C22 C23 C23A 120.23(15)
C23 C23A H23A 109.5
C23 C23A H23B 109.5
H23A C23A H23B 109.5
C23 C23A H23C 109.5
H23A C23A H23C 109.5
H23B C23A H23C 109.5
N3 C24 C25 122.91(14)
N3 C24 C15 111.79(13)
C25 C24 C15 124.79(13)
C26 C25 C24 118.10(14)
C26 C25 H25A 121.0
C24 C25 H25A 121.0
C27 C26 C25 119.61(14)
C27 C26 H26A 120.2
C25 C26 H26A 120.2
C26 C27 C28 118.82(14)
C26 C27 H27A 120.6
C28 C27 H27A 120.6
N3 C28 C27 122.00(14)
N3 C28 C14 115.51(13)
C27 C28 C14 122.48(13)
O3N N1N O2N 122.05(15)
O3N N1N O1N 121.87(16)
O2N N1N O1N 116.08(13)
O3N N1N Gd01 178.53(12)
O2N N1N Gd01 58.12(8)
O1N N1N Gd01 57.98(8)
O6N N2N O4N 122.55(16)
O6N N2N O5N 121.92(16)
O4N N2N O5N 115.52(13)
O6N N2N Gd01 172.52(12)
O4N N2N Gd01 58.51(8)
O5N N2N Gd01 57.50(8)
O9N N3N O8N 122.07(14)
O9N N3N O7N 121.83(14)
O8N N3N O7N 116.09(13)
O9N N3N Gd01 177.26(11)
O8N N3N Gd01 57.29(7)
O7N N3N Gd01 58.93(7)
N1N O1N Gd01 96.34(9)
N1N O2N Gd01 96.33(9)
N2N O4N Gd01 95.60(9)
N2N O5N Gd01 96.43(9)
N3N O7N Gd01 95.34(9)
N3N O8N Gd01 97.24(9)
N1S C1S C2S 179.0(3)
C1S C2S H2SA 109.5
C1S C2S H2SB 109.5
H2SA C2S H2SB 109.5
C1S C2S H2SC 109.5
H2SA C2S H2SC 109.5
H2SB C2S H2SC 109.5
N2S C3S C4S 179.6(3)
C3S C4S H4SA 109.5
C3S C4S H4SB 109.5
H4SA C4S H4SB 109.5
C3S C4S H4SC 109.5
H4SA C4S H4SC 109.5
H4SB C4S H4SC 109.5

loop_
_geom_bond_atom_site_label_1
_geom_bond_atom_site_label_2
_geom_bond_distance
Gd01 O1 2.3383(11)
Gd01 O5N 2.4592(12)
Gd01 O2 2.4680(11)
Gd01 O4N 2.4827(12)
Gd01 O8N 2.4885(11)
Gd01 O1N 2.4932(12)
Gd01 O2N 2.4968(12)
Gd01 O7N 2.5239(12)
Gd01 N3 2.5810(12)
Gd01 N2 2.6229(12)
Gd01 N2N 2.8977(14)
Gd01 N1N 2.9226(14)
O1 C1 1.2492(18)
O2 C15 1.2499(18)
N1 C1 1.3331(19)
N1 C4 1.442(2)
N1 C2 1.485(2)
N2 C14 1.3403(19)
N2 C10 1.3456(19)
N3 C28 1.3432(19)
N3 C24 1.3493(19)
N4 C15 1.3410(19)
N4 C18 1.4509(19)
N4 C16 1.485(2)
C1 C10 1.518(2)
C2 C3 1.507(3)
C2 H2A 0.9900
C2 H2B 0.9900
C3 H3A 0.9800
C3 H3B 0.9800
C3 H3C 0.9800
C4 C9 1.393(2)
C4 C5 1.399(2)
C5 C6 1.391(2)
C5 H5A 0.9500
C6 C7 1.392(2)
C6 C6A 1.512(2)
C6A H6AA 0.9800
C6A H6AB 0.9800
C6A H6AC 0.9800
C7 C8 1.391(2)
C7 H7A 0.9500
C8 C9 1.401(2)
C8 H8A 0.9500
C9 C9A 1.503(2)
C9A H9AA 0.9800
C9A H9AB 0.9800
C9A H9AC 0.9800
C10 C11 1.393(2)
C11 C12 1.391(2)
C11 H11A 0.9500
C12 C13 1.382(2)
C12 H12A 0.9500
C13 C14 1.395(2)
C13 H13A 0.9500
C14 C28 1.488(2)
C15 C24 1.505(2)
C16 C17 1.513(2)
C16 H16A 0.9900
C16 H16B 0.9900
C17 H17A 0.9800
C17 H17B 0.9800
C17 H17C 0.9800
C18 C19 1.394(2)
C18 C23 1.395(2)
C19 C20 1.395(2)
C19 H19A 0.9500
C20 C21 1.393(2)
C20 C20A 1.508(2)
C20A H20A 0.9800
C20A H20B 0.9800
C20A H20C 0.9800
C21 C22 1.391(3)
C21 H21A 0.9500
C22 C23 1.398(2)
C22 H22A 0.9500
C23 C23A 1.508(2)
C23A H23A 0.9800
C23A H23B 0.9800
C23A H23C 0.9800
C24 C25 1.392(2)
C25 C26 1.390(2)
C25 H25A 0.9500
C26 C27 1.386(2)
C26 H26A 0.9500
C27 C28 1.400(2)
C27 H27A 0.9500
N1N O3N 1.2255(18)
N1N O2N 1.2685(19)
N1N O1N 1.2742(19)
N2N O6N 1.2128(19)
N2N O4N 1.271(2)
N2N O5N 1.2816(19)
N3N O9N 1.2194(18)
N3N O8N 1.2716(17)
N3N O7N 1.2789(17)
N1S C1S 1.146(3)
N2S C3S 1.139(3)
C1S C2S 1.461(3)
C2S H2SA 0.9800
C2S H2SB 0.9800
C2S H2SC 0.9800
C3S C4S 1.461(4)
C4S H4SA 0.9800
C4S H4SB 0.9800
C4S H4SC 0.9800

loop_
_geom_torsion_atom_site_label_1
_geom_torsion_atom_site_label_2
_geom_torsion_atom_site_label_3
_geom_torsion_atom_site_label_4
_geom_torsion
Gd01 O1 C1 N1 -157.93(11)
Gd01 O1 C1 C10 22.3(2)
C4 N1 C1 O1 169.43(15)
C2 N1 C1 O1 -8.7(2)
C4 N1 C1 C10 -10.8(2)
C2 N1 C1 C10 171.10(14)
C1 N1 C2 C3 85.8(2)
C4 N1 C2 C3 -92.42(19)
C1 N1 C4 C9 -67.9(2)
C2 N1 C4 C9 110.13(17)
C1 N1 C4 C5 110.61(18)
C2 N1 C4 C5 -71.32(19)
C9 C4 C5 C6 2.0(2)
N1 C4 C5 C6 -176.55(14)
C4 C5 C6 C7 -0.3(2)
C4 C5 C6 C6A 179.23(15)
C5 C6 C7 C8 -0.9(2)
C6A C6 C7 C8 179.56(16)
C6 C7 C8 C9 0.5(3)
C5 C4 C9 C8 -2.3(2)
N1 C4 C9 C8 176.20(14)
C5 C4 C9 C9A 177.78(15)
N1 C4 C9 C9A -3.7(2)
C7 C8 C9 C4 1.0(2)
C7 C8 C9 C9A -179.03(16)
C14 N2 C10 C11 3.5(2)
Gd01 N2 C10 C11 -170.92(11)
C14 N2 C10 C1 -179.49(13)
Gd01 N2 C10 C1 6.06(16)
O1 C1 C10 N2 -16.68(19)
N1 C1 C10 N2 163.56(14)
O1 C1 C10 C11 160.12(15)
N1 C1 C10 C11 -19.6(2)
N2 C10 C11 C12 -2.8(2)
C1 C10 C11 C12 -179.26(15)
C10 C11 C12 C13 0.1(2)
C11 C12 C13 C14 1.7(2)
C10 N2 C14 C13 -1.6(2)
Gd01 N2 C14 C13 172.64(11)
C10 N2 C14 C28 177.36(13)
Gd01 N2 C14 C28 -8.41(17)
C12 C13 C14 N2 -1.0(2)
C12 C13 C14 C28 -179.91(14)
Gd01 O2 C15 N4 -137.77(12)
Gd01 O2 C15 C24 46.16(15)
C18 N4 C15 O2 156.58(14)
C16 N4 C15 O2 -1.5(2)
C18 N4 C15 C24 -27.5(2)
C16 N4 C15 C24 174.39(13)
C15 N4 C16 C17 80.43(18)
C18 N4 C16 C17 -79.37(17)
C15 N4 C18 C19 -60.1(2)
C16 N4 C18 C19 98.32(16)
C15 N4 C18 C23 124.37(16)
C16 N4 C18 C23 -77.18(18)
C23 C18 C19 C20 -0.9(2)
N4 C18 C19 C20 -176.35(14)
C18 C19 C20 C21 2.2(2)
C18 C19 C20 C20A -179.03(15)
C19 C20 C21 C22 -1.7(2)
C20A C20 C21 C22 179.53(16)
C20 C21 C22 C23 -0.1(3)
C19 C18 C23 C22 -0.8(2)
N4 C18 C23 C22 174.47(14)
C19 C18 C23 C23A 177.08(15)
N4 C18 C23 C23A -7.6(2)
C21 C22 C23 C18 1.3(2)
C21 C22 C23 C23A -176.63(16)
C28 N3 C24 C25 0.3(2)
Gd01 N3 C24 C25 -177.00(11)
C28 N3 C24 C15 172.42(12)
Gd01 N3 C24 C15 -4.85(15)
O2 C15 C24 N3 -26.54(19)
N4 C15 C24 N3 157.31(13)
O2 C15 C24 C25 145.43(15)
N4 C15 C24 C25 -30.7(2)
N3 C24 C25 C26 0.4(2)
C15 C24 C25 C26 -170.76(14)
C24 C25 C26 C27 -0.5(2)
C25 C26 C27 C28 0.0(2)
C24 N3 C28 C27 -0.8(2)
Gd01 N3 C28 C27 176.26(11)
C24 N3 C28 C14 -179.94(13)
Gd01 N3 C28 C14 -2.89(17)
C26 C27 C28 N3 0.7(2)
C26 C27 C28 C14 179.77(14)
N2 C14 C28 N3 7.19(19)
C13 C14 C28 N3 -173.86(13)
N2 C14 C28 C27 -171.95(14)
C13 C14 C28 C27 7.0(2)
O3N N1N O1N Gd01 178.28(14)
O2N N1N O1N Gd01 -1.55(14)
O3N N1N O2N Gd01 -178.28(14)
O1N N1N O2N Gd01 1.55(14)
O6N N2N O4N Gd01 171.26(15)
O5N N2N O4N Gd01 -7.75(14)
O6N N2N O5N Gd01 -171.18(15)
O4N N2N O5N Gd01 7.84(14)
O9N N3N O7N Gd01 176.91(13)
O8N N3N O7N Gd01 -4.10(13)
O9N N3N O8N Gd01 -176.84(13)
O7N N3N O8N Gd01 4.17(13)
